data_7118868
loop_
_publ_author_name
'Zhang, Kai'
'Savage, Mathew'
'Li, Xin'
'Jiang, Yu'
'Ishida, Masatoshi'
'Mitsuno, Koki'
'Karasawa, Satoru'
'Kato, Tatsuhisa'
'Zhu, Weihua'
'Yang, Sihai'
'Furuta, Hiroyuki'
'Xie, Yongshu'

_publ_section_title
;
 Rational syntheses of helical \p-conjugated oligopyrrins with a bipyrrole
 linkage: geometry control of bis-copper(ii) coordination.
;
_journal_issue 29
_journal_name_full 'Chemical communications (Cambridge, England)'
_journal_page_first 5148
_journal_page_last 5151
_journal_paper_doi 10.1039/c6cc00707d
_journal_volume 52
_journal_year 2016
_chemical_formula_sum 'C92 H28 Cl8 F40 N8 O2'
_chemical_formula_weight 2320.82
_chemical_name_systematic
; 
 ? 
;
_space_group_IT_number 14
_symmetry_cell_setting monoclinic
_symmetry_space_group_name_Hall '-P 2yn'
_symmetry_space_group_name_H-M 'P 1 21/n 1'
_atom_sites_solution_hydrogens geom
_atom_sites_solution_primary direct
_atom_sites_solution_secondary difmap
_audit_creation_method SHELXL-97
_audit_update_record
;
2015-04-19 deposited with the CCDC.
2016-03-10 downloaded from the CCDC.
;
_cell_angle_alpha 90.00
_cell_angle_beta 96.4540(10)
_cell_angle_gamma 90.00
_cell_formula_units_Z 2
_cell_length_a 17.2568(16)
_cell_length_b 14.4839(11)
_cell_length_c 18.3034(18)
_cell_measurement_reflns_used 3199
_cell_measurement_temperature 298(2)
_cell_measurement_theta_max 20.999
_cell_measurement_theta_min 2.645
_cell_volume 4545.9(7)
_computing_cell_refinement 'Bruker SMART'
_computing_data_collection 'Bruker SMART'
_computing_data_reduction 'Bruker SAINT'
_computing_molecular_graphics 'Bruker SHELXTL'
_computing_publication_material 'Bruker SHELXTL'
_computing_structure_refinement 'SHELXL-97 (Sheldrick, 1997)'
_computing_structure_solution 'SHELXS-97 (Sheldrick, 1990)'
_diffrn_ambient_temperature 298(2)
_diffrn_measured_fraction_theta_full 0.997
_diffrn_measured_fraction_theta_max 0.997
_diffrn_measurement_device_type 'CCD area detector'
_diffrn_measurement_method 'phi and omega scans'
_diffrn_radiation_monochromator graphite
_diffrn_radiation_source 'fine-focus sealed tube'
_diffrn_radiation_type MoK\a
_diffrn_radiation_wavelength 0.71073
_diffrn_reflns_av_R_equivalents 0.0857
_diffrn_reflns_av_sigmaI/netI 0.1093
_diffrn_reflns_limit_h_max 19
_diffrn_reflns_limit_h_min -20
_diffrn_reflns_limit_k_max 17
_diffrn_reflns_limit_k_min -8
_diffrn_reflns_limit_l_max 21
_diffrn_reflns_limit_l_min -21
_diffrn_reflns_number 22260
_diffrn_reflns_theta_full 25.02
_diffrn_reflns_theta_max 25.02
_diffrn_reflns_theta_min 2.64
_exptl_absorpt_coefficient_mu 0.386
_exptl_absorpt_correction_T_max 0.8929
_exptl_absorpt_correction_T_min 0.8671
_exptl_absorpt_correction_type multi-scan
_exptl_absorpt_process_details sadabs
_exptl_crystal_density_diffrn 1.695
_exptl_crystal_density_method 'not measured'
_exptl_crystal_description block
_exptl_crystal_F_000 2296
_exptl_crystal_size_max 0.38
_exptl_crystal_size_mid 0.35
_exptl_crystal_size_min 0.30
_refine_diff_density_max 0.493
_refine_diff_density_min -0.592
_refine_diff_density_rms 0.069
_refine_ls_extinction_method none
_refine_ls_goodness_of_fit_ref 1.020
_refine_ls_hydrogen_treatment mixed
_refine_ls_matrix_type full
_refine_ls_number_parameters 676
_refine_ls_number_reflns 8003
_refine_ls_number_restraints 0
_refine_ls_restrained_S_all 1.020
_refine_ls_R_factor_all 0.1670
_refine_ls_R_factor_gt 0.0694
_refine_ls_shift/su_max 0.001
_refine_ls_shift/su_mean 0.000
_refine_ls_structure_factor_coef Fsqd
_refine_ls_weighting_details 'calc w=1/[\s^2^(Fo^2^)+(0.0897P)^2^+7.6989P] where P=(Fo^2^+2Fc^2^)/3'
_refine_ls_weighting_scheme calc
_refine_ls_wR_factor_gt 0.1738
_refine_ls_wR_factor_ref 0.2426
_reflns_number_gt 3528
_reflns_number_total 8003
_reflns_threshold_expression >2sigma(I)
_cod_data_source_file c6cc00707d2.cif
_cod_data_source_block 131221e
_cod_depositor_comments
;
The following automatic conversions were performed:

'_symmetry_cell_setting' value 'Monoclinic' changed to 'monoclinic'
according to
/usr/data/users/saulius/crontab/automatic-downloads/rss-feeds/RSC/lib/dictionaries/cif_core.dic
dictionary named 'cif_core.dic' version 2.4.2 from 2011-04-26.

Automatic conversion script
Id: cif_fix_values 4268 2015-11-12 08:31:59Z antanas 

 Adding full bibliography for 7118868--7118872.cif.
;
_cod_original_sg_symbol_H-M P2(1)/n
_cod_database_code 7118868

loop_
_symmetry_equiv_pos_as_xyz
'x, y, z'
'-x+1/2, y+1/2, -z+1/2'
'-x, -y, -z'
'x-1/2, -y-1/2, z-1/2'

loop_
_atom_site_label
_atom_site_type_symbol
_atom_site_fract_x
_atom_site_fract_y
_atom_site_fract_z
_atom_site_U_iso_or_equiv
_atom_site_adp_type
_atom_site_occupancy
_atom_site_symmetry_multiplicity
_atom_site_calc_flag
_atom_site_refinement_flags
Cl1 Cl 0.14627(18) 0.54075(18) 0.14400(17) 0.1232(10) Uani 1 1 d .
Cl2 Cl 0.2988(2) 0.6192(3) 0.1549(3) 0.1876(18) Uani 1 1 d .
Cl3 Cl 0.7969(4) 0.3386(3) 0.0673(4) 0.253(3) Uani 1 1 d .
Cl4 Cl 0.9504(3) 0.4167(6) 0.0719(4) 0.286(3) Uani 1 1 d .
F1 F 0.4491(2) 0.1763(3) 0.2212(2) 0.0700(11) Uani 1 1 d .
F2 F 0.5232(3) 0.0144(3) 0.2148(3) 0.0925(14) Uani 1 1 d .
F3 F 0.6781(3) 0.0017(3) 0.2578(3) 0.0991(15) Uani 1 1 d .
F4 F 0.7584(2) 0.1522(3) 0.3086(3) 0.0843(13) Uani 1 1 d .
F5 F 0.6858(2) 0.3131(3) 0.3211(2) 0.0623(10) Uani 1 1 d .
F6 F 0.6324(2) 0.8051(3) 0.2025(2) 0.0689(11) Uani 1 1 d .
F7 F 0.6766(3) 0.8936(3) 0.0856(3) 0.0927(14) Uani 1 1 d .
F8 F 0.6218(3) 0.8393(3) -0.0523(2) 0.1017(16) Uani 1 1 d .
F9 F 0.5192(3) 0.6977(4) -0.0722(2) 0.1039(16) Uani 1 1 d .
F10 F 0.4751(3) 0.6080(3) 0.0439(2) 0.0830(13) Uani 1 1 d .
F11 F 0.2410(2) 0.7613(3) 0.3081(2) 0.0734(11) Uani 1 1 d .
F12 F 0.1332(2) 0.8792(3) 0.3432(3) 0.0921(14) Uani 1 1 d .
F13 F 0.1525(3) 0.9678(3) 0.4753(2) 0.0895(14) Uani 1 1 d .
F14 F 0.2857(3) 0.9446(3) 0.5661(2) 0.0858(13) Uani 1 1 d .
F15 F 0.3976(2) 0.8324(3) 0.5293(2) 0.0725(11) Uani 1 1 d .
F16 F 0.1388(2) 0.4750(3) 0.3485(2) 0.0714(11) Uani 1 1 d .
F17 F 0.0288(2) 0.4395(4) 0.4362(3) 0.0975(16) Uani 1 1 d .
F18 F 0.0689(3) 0.3797(4) 0.5753(3) 0.1067(17) Uani 1 1 d .
F19 F 0.2217(3) 0.3548(4) 0.6256(2) 0.0992(16) Uani 1 1 d .
F20 F 0.3319(2) 0.3858(3) 0.5389(2) 0.0700(11) Uani 1 1 d .
N1 N 0.4126(3) 0.4117(3) 0.3297(2) 0.0424(12) Uani 1 1 d .
H1 H 0.4150 0.4631 0.3065 0.051 Uiso 1 1 calc R
N2 N 0.5159(3) 0.5042(3) 0.2507(2) 0.0422(12) Uani 1 1 d .
N3 N 0.4611(3) 0.6715(3) 0.3025(2) 0.0469(13) Uani 1 1 d .
H3 H 0.4746 0.6193 0.3223 0.056 Uiso 1 1 calc R
N4 N 0.4645(3) 0.5924(3) 0.4366(2) 0.0429(12) Uani 1 1 d .
O1 O 0.2923(2) 0.5316(3) 0.3563(2) 0.0590(12) Uani 1 1 d .
C1 C 0.3588(3) 0.3917(4) 0.3765(3) 0.0448(15) Uani 1 1 d .
C2 C 0.3749(4) 0.3016(4) 0.4022(3) 0.0513(16) Uani 1 1 d .
H2 H 0.3471 0.2688 0.4343 0.062 Uiso 1 1 calc R
C3 C 0.4393(3) 0.2703(4) 0.3713(3) 0.0504(16) Uani 1 1 d .
H3A H 0.4634 0.2133 0.3798 0.061 Uiso 1 1 calc R
C4 C 0.4620(3) 0.3391(4) 0.3249(3) 0.0406(14) Uani 1 1 d .
C5 C 0.5236(3) 0.3402(4) 0.2790(3) 0.0391(14) Uani 1 1 d .
C6 C 0.5464(3) 0.4165(4) 0.2426(3) 0.0408(14) Uani 1 1 d .
C7 C 0.6011(3) 0.4189(4) 0.1873(3) 0.0472(15) Uani 1 1 d .
H7 H 0.6308 0.3701 0.1727 0.057 Uiso 1 1 calc R
C8 C 0.6000(4) 0.5058(4) 0.1618(3) 0.0522(16) Uani 1 1 d .
H8 H 0.6282 0.5286 0.1254 0.063 Uiso 1 1 calc R
C9 C 0.5460(3) 0.5580(4) 0.2020(3) 0.0452(15) Uani 1 1 d .
C10 C 0.5275(3) 0.6525(4) 0.1924(3) 0.0443(15) Uani 1 1 d .
C11 C 0.4836(3) 0.7024(4) 0.2376(3) 0.0448(15) Uani 1 1 d .
C12 C 0.4499(4) 0.7918(4) 0.2259(3) 0.0538(17) Uani 1 1 d .
H12 H 0.4566 0.8307 0.1866 0.065 Uiso 1 1 calc R
C13 C 0.4069(4) 0.8106(4) 0.2802(3) 0.0511(16) Uani 1 1 d .
H13 H 0.3774 0.8637 0.2841 0.061 Uiso 1 1 calc R
C14 C 0.4139(3) 0.7348(4) 0.3323(3) 0.0462(15) Uani 1 1 d .
C15 C 0.3836(3) 0.7235(4) 0.3977(3) 0.0459(15) Uani 1 1 d .
C16 C 0.4067(3) 0.6518(4) 0.4479(3) 0.0415(14) Uani 1 1 d .
C17 C 0.3755(4) 0.6302(4) 0.5167(3) 0.0472(15) Uani 1 1 d .
H17 H 0.3348 0.6602 0.5360 0.057 Uiso 1 1 calc R
C18 C 0.4165(3) 0.5591(4) 0.5464(3) 0.0449(15) Uani 1 1 d .
H18 H 0.4106 0.5306 0.5910 0.054 Uiso 1 1 calc R
C19 C 0.4722(3) 0.5346(4) 0.4959(3) 0.0431(14) Uani 1 1 d .
C20 C 0.5650(3) 0.2507(4) 0.2720(3) 0.0420(14) Uani 1 1 d .
C21 C 0.5257(4) 0.1726(4) 0.2449(3) 0.0511(16) Uani 1 1 d .
C22 C 0.5627(4) 0.0879(5) 0.2412(4) 0.0588(18) Uani 1 1 d .
C23 C 0.6408(4) 0.0824(5) 0.2625(4) 0.0577(18) Uani 1 1 d .
C24 C 0.6815(4) 0.1579(5) 0.2881(4) 0.0545(17) Uani 1 1 d .
C25 C 0.6439(4) 0.2411(4) 0.2934(3) 0.0466(15) Uani 1 1 d .
C26 C 0.5533(4) 0.7022(4) 0.1276(3) 0.0467(15) Uani 1 1 d .
C27 C 0.6039(4) 0.7752(4) 0.1351(4) 0.0504(16) Uani 1 1 d .
C28 C 0.6275(4) 0.8214(5) 0.0750(4) 0.0604(18) Uani 1 1 d .
C29 C 0.5996(4) 0.7940(5) 0.0053(4) 0.065(2) Uani 1 1 d .
C30 C 0.5479(5) 0.7219(5) -0.0038(4) 0.068(2) Uani 1 1 d .
C31 C 0.5256(4) 0.6776(5) 0.0566(4) 0.0584(18) Uani 1 1 d .
C32 C 0.3236(4) 0.7908(4) 0.4174(3) 0.0450(15) Uani 1 1 d .
C33 C 0.2547(4) 0.8062(4) 0.3723(3) 0.0488(16) Uani 1 1 d .
C34 C 0.1984(4) 0.8661(5) 0.3900(4) 0.0578(18) Uani 1 1 d .
C35 C 0.2082(4) 0.9118(5) 0.4560(4) 0.0615(19) Uani 1 1 d .
C36 C 0.2754(4) 0.8997(4) 0.5025(3) 0.0557(17) Uani 1 1 d .
C37 C 0.3320(4) 0.8412(4) 0.4827(3) 0.0506(16) Uani 1 1 d .
C38 C 0.2986(3) 0.4569(5) 0.3883(3) 0.0470(15) Uani 1 1 d .
C39 C 0.2397(4) 0.4314(4) 0.4397(3) 0.0475(15) Uani 1 1 d .
C40 C 0.1615(4) 0.4449(5) 0.4168(4) 0.0569(17) Uani 1 1 d .
C41 C 0.1039(4) 0.4271(5) 0.4614(4) 0.0629(19) Uani 1 1 d .
C42 C 0.1252(5) 0.3964(6) 0.5316(4) 0.069(2) Uani 1 1 d .
C43 C 0.2017(5) 0.3836(5) 0.5566(4) 0.0650(19) Uani 1 1 d .
C44 C 0.2577(4) 0.3996(5) 0.5108(4) 0.0556(17) Uani 1 1 d .
C45 C 0.2153(6) 0.6018(8) 0.1957(5) 0.113(3) Uani 1 1 d .
H45A H 0.2287 0.5697 0.2419 0.136 Uiso 1 1 calc R
H45B H 0.1938 0.6614 0.2069 0.136 Uiso 1 1 calc R
C46 C 0.8952(9) 0.3309(10) 0.1051(9) 0.187(7) Uani 1 1 d .
H46A H 0.8983 0.3357 0.1582 0.224 Uiso 1 1 calc R
H46B H 0.9160 0.2712 0.0932 0.224 Uiso 1 1 calc R

loop_
_atom_site_aniso_label
_atom_site_aniso_U_11
_atom_site_aniso_U_22
_atom_site_aniso_U_33
_atom_site_aniso_U_23
_atom_site_aniso_U_13
_atom_site_aniso_U_12
Cl1 0.153(2) 0.0718(15) 0.146(2) -0.0172(16) 0.023(2) -0.0005(16)
Cl2 0.129(3) 0.197(4) 0.237(4) -0.095(3) 0.018(3) -0.033(3)
Cl3 0.323(7) 0.104(3) 0.347(7) -0.024(4) 0.112(6) 0.006(4)
Cl4 0.215(5) 0.333(9) 0.312(8) 0.091(7) 0.040(5) 0.095(6)
F1 0.064(3) 0.062(3) 0.080(3) -0.009(2) -0.007(2) -0.017(2)
F2 0.119(4) 0.042(2) 0.113(4) -0.023(2) -0.001(3) -0.017(2)
F3 0.115(4) 0.050(3) 0.135(4) -0.008(3) 0.027(3) 0.023(3)
F4 0.063(3) 0.074(3) 0.117(4) 0.009(3) 0.013(2) 0.016(2)
F5 0.052(2) 0.055(2) 0.079(3) -0.013(2) 0.0012(18) -0.0061(19)
F6 0.082(3) 0.056(2) 0.069(3) -0.004(2) 0.010(2) -0.016(2)
F7 0.092(3) 0.070(3) 0.119(4) 0.028(3) 0.025(3) -0.023(3)
F8 0.136(4) 0.096(4) 0.082(3) 0.038(3) 0.052(3) -0.009(3)
F9 0.161(5) 0.106(4) 0.047(3) 0.000(3) 0.019(3) -0.008(3)
F10 0.107(3) 0.077(3) 0.065(3) -0.006(2) 0.011(2) -0.035(3)
F11 0.075(3) 0.080(3) 0.062(2) -0.015(2) -0.001(2) 0.012(2)
F12 0.070(3) 0.110(4) 0.093(3) -0.001(3) -0.003(2) 0.027(3)
F13 0.095(3) 0.084(3) 0.097(3) 0.001(3) 0.044(3) 0.038(3)
F14 0.129(4) 0.068(3) 0.062(3) -0.020(2) 0.020(2) 0.020(3)
F15 0.090(3) 0.061(3) 0.062(2) -0.014(2) -0.011(2) 0.017(2)
F16 0.057(2) 0.093(3) 0.065(3) -0.002(2) 0.0052(19) -0.001(2)
F17 0.052(3) 0.140(5) 0.104(3) -0.016(3) 0.021(2) -0.009(3)
F18 0.091(3) 0.146(5) 0.094(3) -0.003(3) 0.061(3) -0.019(3)
F19 0.118(4) 0.125(4) 0.059(3) 0.016(3) 0.032(3) -0.001(3)
F20 0.070(3) 0.081(3) 0.059(2) 0.011(2) 0.004(2) -0.003(2)
N1 0.048(3) 0.038(3) 0.044(3) 0.006(2) 0.014(2) -0.003(2)
N2 0.050(3) 0.035(3) 0.044(3) 0.004(2) 0.015(2) 0.002(2)
N3 0.062(3) 0.040(3) 0.041(3) 0.010(2) 0.015(2) 0.008(3)
N4 0.052(3) 0.042(3) 0.035(3) 0.002(2) 0.007(2) 0.006(3)
O1 0.052(3) 0.058(3) 0.069(3) 0.017(3) 0.011(2) 0.005(2)
C1 0.047(4) 0.047(4) 0.041(3) 0.003(3) 0.010(3) -0.007(3)
C2 0.059(4) 0.046(4) 0.051(4) 0.006(3) 0.019(3) -0.006(3)
C3 0.055(4) 0.044(4) 0.053(4) 0.004(3) 0.011(3) -0.001(3)
C4 0.046(3) 0.036(3) 0.040(3) 0.001(3) 0.006(3) -0.003(3)
C5 0.043(3) 0.036(3) 0.039(3) 0.001(3) 0.006(3) -0.005(3)
C6 0.047(3) 0.035(3) 0.042(3) 0.001(3) 0.014(3) -0.003(3)
C7 0.056(4) 0.039(4) 0.050(4) -0.003(3) 0.020(3) 0.000(3)
C8 0.057(4) 0.050(4) 0.053(4) 0.007(3) 0.023(3) -0.002(3)
C9 0.054(4) 0.040(4) 0.043(3) 0.000(3) 0.015(3) -0.003(3)
C10 0.054(4) 0.038(3) 0.042(3) 0.005(3) 0.016(3) -0.005(3)
C11 0.057(4) 0.039(3) 0.040(3) 0.001(3) 0.012(3) -0.002(3)
C12 0.071(4) 0.043(4) 0.050(4) 0.013(3) 0.016(3) 0.010(3)
C13 0.066(4) 0.041(4) 0.048(4) 0.008(3) 0.017(3) 0.011(3)
C14 0.055(4) 0.041(4) 0.044(3) 0.000(3) 0.011(3) 0.008(3)
C15 0.058(4) 0.040(4) 0.040(3) 0.003(3) 0.009(3) 0.003(3)
C16 0.052(4) 0.037(3) 0.036(3) -0.002(3) 0.004(3) 0.001(3)
C17 0.058(4) 0.046(4) 0.038(3) 0.000(3) 0.008(3) 0.000(3)
C18 0.058(4) 0.045(4) 0.032(3) 0.006(3) 0.008(3) 0.001(3)
C19 0.050(4) 0.042(4) 0.037(3) 0.006(3) 0.003(3) 0.003(3)
C20 0.052(4) 0.036(3) 0.038(3) -0.001(3) 0.007(3) -0.004(3)
C21 0.059(4) 0.045(4) 0.049(4) 0.000(3) 0.006(3) -0.003(3)
C22 0.081(5) 0.038(4) 0.057(4) -0.008(3) 0.003(4) -0.005(4)
C23 0.073(5) 0.036(4) 0.066(4) 0.002(3) 0.019(4) 0.008(4)
C24 0.048(4) 0.055(4) 0.060(4) 0.001(4) 0.008(3) 0.004(4)
C25 0.051(4) 0.043(4) 0.047(4) -0.001(3) 0.012(3) -0.002(3)
C26 0.056(4) 0.043(4) 0.044(4) 0.005(3) 0.019(3) -0.002(3)
C27 0.063(4) 0.040(4) 0.051(4) 0.007(3) 0.017(3) -0.003(3)
C28 0.066(4) 0.045(4) 0.073(5) 0.013(4) 0.024(4) -0.008(4)
C29 0.082(5) 0.062(5) 0.057(5) 0.020(4) 0.031(4) 0.005(4)
C30 0.091(5) 0.067(5) 0.047(4) 0.003(4) 0.019(4) -0.002(5)
C31 0.070(4) 0.052(4) 0.055(4) 0.005(4) 0.020(4) -0.008(4)
C32 0.058(4) 0.039(3) 0.039(3) 0.002(3) 0.011(3) 0.009(3)
C33 0.057(4) 0.047(4) 0.042(4) -0.003(3) 0.006(3) 0.009(3)
C34 0.056(4) 0.063(5) 0.055(4) 0.005(4) 0.009(3) 0.013(4)
C35 0.072(5) 0.050(4) 0.067(5) 0.004(4) 0.027(4) 0.020(4)
C36 0.085(5) 0.045(4) 0.039(4) -0.006(3) 0.015(4) 0.013(4)
C37 0.063(4) 0.049(4) 0.041(4) 0.002(3) 0.006(3) 0.011(3)
C38 0.046(4) 0.051(4) 0.043(4) 0.004(3) 0.005(3) -0.006(3)
C39 0.048(4) 0.047(4) 0.049(4) -0.002(3) 0.015(3) -0.002(3)
C40 0.059(4) 0.060(4) 0.054(4) -0.005(4) 0.017(4) -0.006(4)
C41 0.052(4) 0.072(5) 0.067(5) -0.016(4) 0.016(4) -0.006(4)
C42 0.068(5) 0.078(5) 0.067(5) -0.013(4) 0.037(4) -0.014(4)
C43 0.074(5) 0.072(5) 0.051(4) -0.001(4) 0.022(4) -0.005(4)
C44 0.054(4) 0.059(4) 0.056(4) -0.008(4) 0.014(4) -0.003(3)
C45 0.111(7) 0.134(9) 0.090(7) -0.004(7) -0.007(6) 0.025(7)
C46 0.157(12) 0.153(13) 0.229(17) 0.042(12) -0.077(12) 0.030(11)

loop_
_atom_type_symbol
_atom_type_description
_atom_type_scat_dispersion_real
_atom_type_scat_dispersion_imag
_atom_type_scat_source
C C 0.0033 0.0016 'International Tables Vol C Tables 4.2.6.8 and 6.1.1.4'
H H 0.0000 0.0000 'International Tables Vol C Tables 4.2.6.8 and 6.1.1.4'
O O 0.0106 0.0060 'International Tables Vol C Tables 4.2.6.8 and 6.1.1.4'
N N 0.0061 0.0033 'International Tables Vol C Tables 4.2.6.8 and 6.1.1.4'
F F 0.0171 0.0103 'International Tables Vol C Tables 4.2.6.8 and 6.1.1.4'
Cl Cl 0.1484 0.1585 'International Tables Vol C Tables 4.2.6.8 and 6.1.1.4'

loop_
_geom_angle_atom_site_label_1
_geom_angle_atom_site_label_2
_geom_angle_atom_site_label_3
_geom_angle
_geom_angle_site_symmetry_1
_geom_angle_site_symmetry_3
C1 N1 C4 110.6(5) . .
C1 N1 H1 124.7 . .
C4 N1 H1 124.7 . .
C9 N2 C6 106.3(4) . .
C11 N3 C14 111.4(5) . .
C11 N3 H3 124.3 . .
C14 N3 H3 124.3 . .
C16 N4 C19 106.0(4) . .
N1 C1 C2 106.6(5) . .
N1 C1 C38 120.6(5) . .
C2 C1 C38 132.7(5) . .
C3 C2 C1 107.8(5) . .
C3 C2 H2 126.1 . .
C1 C2 H2 126.1 . .
C2 C3 C4 108.1(6) . .
C2 C3 H3A 126.0 . .
C4 C3 H3A 126.0 . .
N1 C4 C3 106.9(5) . .
N1 C4 C5 122.9(5) . .
C3 C4 C5 130.2(6) . .
C6 C5 C4 124.6(5) . .
C6 C5 C20 119.4(5) . .
C4 C5 C20 115.9(5) . .
C5 C6 N2 123.5(5) . .
C5 C6 C7 126.8(5) . .
N2 C6 C7 109.6(5) . .
C8 C7 C6 106.1(5) . .
C8 C7 H7 126.9 . .
C6 C7 H7 126.9 . .
C7 C8 C9 107.2(5) . .
C7 C8 H8 126.4 . .
C9 C8 H8 126.4 . .
N2 C9 C10 123.4(5) . .
N2 C9 C8 110.7(5) . .
C10 C9 C8 125.9(5) . .
C11 C10 C9 124.2(5) . .
C11 C10 C26 117.0(5) . .
C9 C10 C26 118.8(5) . .
N3 C11 C10 125.2(5) . .
N3 C11 C12 106.1(5) . .
C10 C11 C12 128.6(5) . .
C13 C12 C11 108.9(6) . .
C13 C12 H12 125.5 . .
C11 C12 H12 125.5 . .
C12 C13 C14 108.9(6) . .
C12 C13 H13 125.5 . .
C14 C13 H13 125.5 . .
C15 C14 N3 124.5(5) . .
C15 C14 C13 130.8(6) . .
N3 C14 C13 104.6(5) . .
C14 C15 C16 123.3(6) . .
C14 C15 C32 118.4(5) . .
C16 C15 C32 118.3(5) . .
N4 C16 C15 121.8(5) . .
N4 C16 C17 110.2(5) . .
C15 C16 C17 127.9(6) . .
C18 C17 C16 106.8(5) . .
C18 C17 H17 126.6 . .
C16 C17 H17 126.6 . .
C17 C18 C19 106.8(5) . .
C17 C18 H18 126.6 . .
C19 C18 H18 126.6 . .
N4 C19 C19 122.2(6) . 3_666
N4 C19 C18 110.2(5) . .
C19 C19 C18 127.6(7) 3_666 .
C25 C20 C21 116.5(6) . .
C25 C20 C5 122.0(5) . .
C21 C20 C5 121.5(5) . .
F1 C21 C20 120.4(6) . .
F1 C21 C22 117.4(6) . .
C20 C21 C22 122.1(6) . .
F2 C22 C23 120.6(6) . .
F2 C22 C21 120.4(7) . .
C23 C22 C21 118.9(6) . .
F3 C23 C24 119.4(7) . .
F3 C23 C22 119.9(7) . .
C24 C23 C22 120.6(6) . .
F4 C24 C23 120.4(6) . .
F4 C24 C25 119.6(6) . .
C23 C24 C25 120.0(6) . .
F5 C25 C24 118.1(6) . .
F5 C25 C20 120.2(5) . .
C24 C25 C20 121.7(6) . .
C27 C26 C31 116.3(6) . .
C27 C26 C10 122.4(6) . .
C31 C26 C10 121.4(6) . .
F6 C27 C26 120.1(5) . .
F6 C27 C28 117.6(6) . .
C26 C27 C28 122.3(6) . .
F7 C28 C29 120.6(6) . .
F7 C28 C27 119.7(7) . .
C29 C28 C27 119.7(6) . .
F8 C29 C28 119.4(7) . .
F8 C29 C30 121.3(7) . .
C28 C29 C30 119.3(6) . .
F9 C30 C31 121.5(7) . .
F9 C30 C29 118.6(6) . .
C31 C30 C29 119.8(7) . .
F10 C31 C30 116.8(6) . .
F10 C31 C26 120.5(6) . .
C30 C31 C26 122.7(7) . .
C33 C32 C37 115.2(5) . .
C33 C32 C15 122.1(5) . .
C37 C32 C15 122.7(5) . .
F11 C33 C34 117.1(6) . .
F11 C33 C32 119.9(5) . .
C34 C33 C32 123.0(6) . .
F12 C34 C33 120.1(6) . .
F12 C34 C35 120.3(6) . .
C33 C34 C35 119.6(6) . .
F13 C35 C36 119.9(7) . .
F13 C35 C34 120.3(7) . .
C36 C35 C34 119.8(6) . .
F14 C36 C35 120.1(6) . .
F14 C36 C37 120.3(6) . .
C35 C36 C37 119.5(6) . .
F15 C37 C36 117.7(6) . .
F15 C37 C32 119.6(5) . .
C36 C37 C32 122.8(6) . .
O1 C38 C1 122.1(5) . .
O1 C38 C39 119.0(6) . .
C1 C38 C39 118.9(6) . .
C40 C39 C44 116.2(6) . .
C40 C39 C38 118.7(6) . .
C44 C39 C38 125.0(6) . .
F16 C40 C41 117.3(6) . .
F16 C40 C39 120.2(5) . .
C41 C40 C39 122.5(7) . .
F17 C41 C42 121.0(6) . .
F17 C41 C40 120.3(7) . .
C42 C41 C40 118.7(7) . .
F18 C42 C43 120.8(7) . .
F18 C42 C41 118.6(7) . .
C43 C42 C41 120.5(6) . .
F19 C43 C42 119.8(6) . .
F19 C43 C44 120.4(7) . .
C42 C43 C44 119.7(7) . .
F20 C44 C43 116.7(6) . .
F20 C44 C39 120.9(5) . .
C43 C44 C39 122.3(7) . .
Cl1 C45 Cl2 114.0(6) . .
Cl1 C45 H45A 108.7 . .
Cl2 C45 H45A 108.7 . .
Cl1 C45 H45B 108.7 . .
Cl2 C45 H45B 108.7 . .
H45A C45 H45B 107.6 . .
Cl4 C46 Cl3 111.3(8) . .
Cl4 C46 H46A 109.4 . .
Cl3 C46 H46A 109.4 . .
Cl4 C46 H46B 109.4 . .
Cl3 C46 H46B 109.4 . .
H46A C46 H46B 108.0 . .

loop_
_geom_bond_atom_site_label_1
_geom_bond_atom_site_label_2
_geom_bond_distance
_geom_bond_site_symmetry_2
Cl1 C45 1.687(10) .
Cl2 C45 1.714(10) .
Cl3 C46 1.762(13) .
Cl4 C46 1.718(16) .
F1 C21 1.345(7) .
F2 C22 1.326(7) .
F3 C23 1.342(7) .
F4 C24 1.340(7) .
F5 C25 1.336(7) .
F6 C27 1.348(7) .
F7 C28 1.347(7) .
F8 C29 1.335(7) .
F9 C30 1.341(8) .
F10 C31 1.335(7) .
F11 C33 1.341(7) .
F12 C34 1.348(7) .
F13 C35 1.335(7) .
F14 C36 1.327(7) .
F15 C37 1.344(7) .
F16 C40 1.339(7) .
F17 C41 1.338(8) .
F18 C42 1.347(7) .
F19 C43 1.338(8) .
F20 C44 1.340(7) .
N1 C1 1.362(7) .
N1 C4 1.363(7) .
N1 H1 0.8600 .
N2 C9 1.332(7) .
N2 C6 1.390(7) .
N3 C11 1.365(7) .
N3 C14 1.379(7) .
N3 H3 0.8600 .
N4 C16 1.352(7) .
N4 C19 1.366(7) .
O1 C38 1.230(7) .
C1 C2 1.404(8) .
C1 C38 1.439(8) .
C2 C3 1.380(8) .
C2 H2 0.9300 .
C3 C4 1.393(8) .
C3 H3A 0.9300 .
C4 C5 1.427(8) .
C5 C6 1.372(8) .
C5 C20 1.492(8) .
C6 C7 1.459(8) .
C7 C8 1.342(8) .
C7 H7 0.9300 .
C8 C9 1.461(8) .
C8 H8 0.9300 .
C9 C10 1.412(8) .
C10 C11 1.386(8) .
C10 C26 1.496(8) .
C11 C12 1.427(8) .
C12 C13 1.334(8) .
C12 H12 0.9300 .
C13 C14 1.450(8) .
C13 H13 0.9300 .
C14 C15 1.368(8) .
C15 C16 1.413(8) .
C15 C32 1.495(8) .
C16 C17 1.458(8) .
C17 C18 1.331(8) .
C17 H17 0.9300 .
C18 C19 1.450(8) .
C18 H18 0.9300 .
C19 C19 1.384(11) 3_666
C20 C25 1.381(8) .
C20 C21 1.382(8) .
C21 C22 1.388(9) .
C22 C23 1.362(9) .
C23 C24 1.355(9) .
C24 C25 1.377(9) .
C26 C27 1.370(8) .
C26 C31 1.381(9) .
C27 C28 1.387(9) .
C28 C29 1.371(10) .
C29 C30 1.371(10) .
C30 C31 1.370(9) .
C32 C33 1.388(8) .
C32 C37 1.394(8) .
C33 C34 1.369(9) .
C34 C35 1.372(9) .
C35 C36 1.371(9) .
C36 C37 1.373(9) .
C38 C39 1.505(8) .
C39 C40 1.381(9) .
C39 C44 1.383(9) .
C40 C41 1.381(9) .
C41 C42 1.370(10) .
C42 C43 1.361(10) .
C43 C44 1.368(9) .
C45 H45A 0.9700 .
C45 H45B 0.9700 .
C46 H46A 0.9700 .
C46 H46B 0.9700 .

loop_
_geom_torsion_atom_site_label_1
_geom_torsion_atom_site_label_2
_geom_torsion_atom_site_label_3
_geom_torsion_atom_site_label_4
_geom_torsion
_geom_torsion_site_symmetry_4
C4 N1 C1 C2 -0.3(7) .
C4 N1 C1 C38 -177.8(5) .
N1 C1 C2 C3 1.2(7) .
C38 C1 C2 C3 178.3(6) .
C1 C2 C3 C4 -1.7(7) .
C1 N1 C4 C3 -0.7(6) .
C1 N1 C4 C5 179.0(5) .
C2 C3 C4 N1 1.5(7) .
C2 C3 C4 C5 -178.2(6) .
N1 C4 C5 C6 8.9(9) .
C3 C4 C5 C6 -171.5(6) .
N1 C4 C5 C20 -171.6(5) .
C3 C4 C5 C20 8.0(9) .
C4 C5 C6 N2 5.1(9) .
C20 C5 C6 N2 -174.3(5) .
C4 C5 C6 C7 -170.9(6) .
C20 C5 C6 C7 9.6(9) .
C9 N2 C6 C5 -174.1(5) .
C9 N2 C6 C7 2.5(6) .
C5 C6 C7 C8 174.2(6) .
N2 C6 C7 C8 -2.3(7) .
C6 C7 C8 C9 1.1(7) .
C6 N2 C9 C10 178.7(6) .
C6 N2 C9 C8 -1.8(7) .
C7 C8 C9 N2 0.4(7) .
C7 C8 C9 C10 179.9(6) .
N2 C9 C10 C11 7.8(10) .
C8 C9 C10 C11 -171.7(6) .
N2 C9 C10 C26 -169.2(5) .
C8 C9 C10 C26 11.3(9) .
C14 N3 C11 C10 -176.2(6) .
C14 N3 C11 C12 1.1(7) .
C9 C10 C11 N3 9.2(10) .
C26 C10 C11 N3 -173.7(6) .
C9 C10 C11 C12 -167.5(6) .
C26 C10 C11 C12 9.6(10) .
N3 C11 C12 C13 -2.3(7) .
C10 C11 C12 C13 174.9(6) .
C11 C12 C13 C14 2.6(8) .
C11 N3 C14 C15 -178.8(6) .
C11 N3 C14 C13 0.4(7) .
C12 C13 C14 C15 177.3(7) .
C12 C13 C14 N3 -1.9(7) .
N3 C14 C15 C16 10.0(10) .
C13 C14 C15 C16 -169.1(6) .
N3 C14 C15 C32 -170.6(5) .
C13 C14 C15 C32 10.4(10) .
C19 N4 C16 C15 178.6(5) .
C19 N4 C16 C17 -0.8(6) .
C14 C15 C16 N4 4.4(9) .
C32 C15 C16 N4 -175.1(5) .
C14 C15 C16 C17 -176.3(6) .
C32 C15 C16 C17 4.3(9) .
N4 C16 C17 C18 1.3(7) .
C15 C16 C17 C18 -178.1(6) .
C16 C17 C18 C19 -1.2(7) .
C16 N4 C19 C19 -178.4(7) 3_666
C16 N4 C19 C18 0.1(6) .
C17 C18 C19 N4 0.8(7) .
C17 C18 C19 C19 179.2(8) 3_666
C6 C5 C20 C25 60.0(8) .
C4 C5 C20 C25 -119.5(6) .
C6 C5 C20 C21 -121.2(6) .
C4 C5 C20 C21 59.3(7) .
C25 C20 C21 F1 -178.5(5) .
C5 C20 C21 F1 2.7(9) .
C25 C20 C21 C22 1.9(9) .
C5 C20 C21 C22 -176.9(6) .
F1 C21 C22 F2 0.5(9) .
C20 C21 C22 F2 -179.9(6) .
F1 C21 C22 C23 177.9(6) .
C20 C21 C22 C23 -2.5(10) .
F2 C22 C23 F3 -1.0(10) .
C21 C22 C23 F3 -178.4(6) .
F2 C22 C23 C24 178.6(6) .
C21 C22 C23 C24 1.1(10) .
F3 C23 C24 F4 -0.1(10) .
C22 C23 C24 F4 -179.6(6) .
F3 C23 C24 C25 -179.8(6) .
C22 C23 C24 C25 0.6(10) .
F4 C24 C25 F5 -1.8(9) .
C23 C24 C25 F5 177.9(6) .
F4 C24 C25 C20 179.1(5) .
C23 C24 C25 C20 -1.2(10) .
C21 C20 C25 F5 -179.2(5) .
C5 C20 C25 F5 -0.3(8) .
C21 C20 C25 C24 -0.1(9) .
C5 C20 C25 C24 178.8(5) .
C11 C10 C26 C27 64.9(8) .
C9 C10 C26 C27 -117.9(7) .
C11 C10 C26 C31 -113.7(7) .
C9 C10 C26 C31 63.5(8) .
C31 C26 C27 F6 178.5(6) .
C10 C26 C27 F6 -0.2(9) .
C31 C26 C27 C28 -1.1(9) .
C10 C26 C27 C28 -179.8(6) .
F6 C27 C28 F7 -0.6(9) .
C26 C27 C28 F7 179.1(6) .
F6 C27 C28 C29 -179.4(6) .
C26 C27 C28 C29 0.3(10) .
F7 C28 C29 F8 0.5(10) .
C27 C28 C29 F8 179.3(6) .
F7 C28 C29 C30 -178.1(6) .
C27 C28 C29 C30 0.7(11) .
F8 C29 C30 F9 -0.5(11) .
C28 C29 C30 F9 178.1(7) .
F8 C29 C30 C31 -179.2(6) .
C28 C29 C30 C31 -0.7(11) .
F9 C30 C31 F10 1.2(10) .
C29 C30 C31 F10 180.0(6) .
F9 C30 C31 C26 -179.0(7) .
C29 C30 C31 C26 -0.2(11) .
C27 C26 C31 F10 -179.1(6) .
C10 C26 C31 F10 -0.4(10) .
C27 C26 C31 C30 1.1(10) .
C10 C26 C31 C30 179.8(6) .
C14 C15 C32 C33 56.9(8) .
C16 C15 C32 C33 -123.6(6) .
C14 C15 C32 C37 -124.3(7) .
C16 C15 C32 C37 55.2(8) .
C37 C32 C33 F11 179.8(5) .
C15 C32 C33 F11 -1.3(9) .
C37 C32 C33 C34 -0.2(9) .
C15 C32 C33 C34 178.7(6) .
F11 C33 C34 F12 -1.1(9) .
C32 C33 C34 F12 178.9(6) .
F11 C33 C34 C35 178.0(6) .
C32 C33 C34 C35 -2.0(10) .
F12 C34 C35 F13 1.7(10) .
C33 C34 C35 F13 -177.5(6) .
F12 C34 C35 C36 -178.5(6) .
C33 C34 C35 C36 2.3(10) .
F13 C35 C36 F14 -1.1(10) .
C34 C35 C36 F14 179.1(6) .
F13 C35 C36 C37 179.2(6) .
C34 C35 C36 C37 -0.5(10) .
F14 C36 C37 F15 -0.8(9) .
C35 C36 C37 F15 178.9(6) .
F14 C36 C37 C32 178.6(6) .
C35 C36 C37 C32 -1.7(10) .
C33 C32 C37 F15 -178.6(5) .
C15 C32 C37 F15 2.6(9) .
C33 C32 C37 C36 2.1(9) .
C15 C32 C37 C36 -176.8(6) .
N1 C1 C38 O1 1.4(9) .
C2 C1 C38 O1 -175.4(6) .
N1 C1 C38 C39 179.2(5) .
C2 C1 C38 C39 2.5(10) .
O1 C38 C39 C40 46.1(9) .
C1 C38 C39 C40 -131.9(6) .
O1 C38 C39 C44 -130.2(7) .
C1 C38 C39 C44 51.8(9) .
C44 C39 C40 F16 -179.5(6) .
C38 C39 C40 F16 3.9(9) .
C44 C39 C40 C41 -0.6(10) .
C38 C39 C40 C41 -177.2(6) .
F16 C40 C41 F17 0.4(10) .
C39 C40 C41 F17 -178.6(6) .
F16 C40 C41 C42 -179.9(6) .
C39 C40 C41 C42 1.1(11) .
F17 C41 C42 F18 -0.6(11) .
C40 C41 C42 F18 179.6(7) .
F17 C41 C42 C43 179.6(7) .
C40 C41 C42 C43 -0.1(11) .
F18 C42 C43 F19 -0.6(11) .
C41 C42 C43 F19 179.1(7) .
F18 C42 C43 C44 178.9(7) .
C41 C42 C43 C44 -1.4(12) .
F19 C43 C44 F20 -0.6(10) .
C42 C43 C44 F20 179.9(6) .
F19 C43 C44 C39 -178.5(6) .
C42 C43 C44 C39 2.0(11) .
C40 C39 C44 F20 -178.8(6) .
C38 C39 C44 F20 -2.4(10) .
C40 C39 C44 C43 -1.0(10) .
C38 C39 C44 C43 175.4(6) .
